data_4028004
loop_
_publ_author_name
'Samuel R. S. Sarsah'
'Marlon R. Lutz'
'Matthias Zeller'
'David S. Crumrine'
'Daniel P. Becker'

_publ_section_title
;
 Rearrangement of Cyclotriveratrylene (CTV) Diketone:
 9,10-Diarylanthracenes with OLED Applications
;
_journal_name_full 'Journal of Organic Chemistry'
_journal_page_first 2051
_journal_page_last 2058
_journal_paper_doi 10.1021/jo302139w
_journal_volume 78
_journal_year 2013
_chemical_formula_sum 'C28 H27 Br Cl2 O8'
_chemical_formula_weight 642.31
_chemical_name_systematic
;
?
;
_space_group_IT_number 2
_symmetry_cell_setting triclinic
_symmetry_space_group_name_Hall '-P 1'
_symmetry_space_group_name_H-M 'P -1'
_atom_sites_solution_hydrogens geom
_atom_sites_solution_primary direct
_atom_sites_solution_secondary difmap
_audit_creation_method SHELXL-97
_cell_angle_alpha 86.217(3)
_cell_angle_beta 70.284(3)
_cell_angle_gamma 86.070(3)
_cell_formula_units_Z 2
_cell_length_a 9.2842(19)
_cell_length_b 12.395(3)
_cell_length_c 12.941(3)
_cell_measurement_reflns_used 6201
_cell_measurement_temperature 100(2)
_cell_measurement_theta_max 30.39
_cell_measurement_theta_min 2.33
_cell_volume 1397.2(5)
_computing_cell_refinement 'Apex2 v2008.2-4'
_computing_data_collection 'Apex2 v2008.2-4 (Bruker, 2008)'
_computing_data_reduction 'Apex2 v2008.2-4'
_computing_molecular_graphics 'SHELXTL 6.14'
_computing_publication_material 'SHELXTL 6.14'
_computing_structure_refinement 'SHELXTL 6.14'
_computing_structure_solution 'SHELXTL 6.14 (Bruker, 2000-2003; Sheldrick, 2008)'
_diffrn_ambient_temperature 100(2)
_diffrn_measured_fraction_theta_full 0.980
_diffrn_measured_fraction_theta_max 0.980
_diffrn_measurement_device_type 'Bruker AXS SMART APEX CCD diffractometer'
_diffrn_measurement_method '\w scans'
_diffrn_radiation_monochromator graphite
_diffrn_radiation_source 'fine-focus sealed tube'
_diffrn_radiation_type MoK\a
_diffrn_radiation_wavelength 0.71073
_diffrn_reflns_av_R_equivalents 0.0335
_diffrn_reflns_av_sigmaI/netI 0.0489
_diffrn_reflns_limit_h_max 12
_diffrn_reflns_limit_h_min -12
_diffrn_reflns_limit_k_max 16
_diffrn_reflns_limit_k_min -16
_diffrn_reflns_limit_l_max 17
_diffrn_reflns_limit_l_min -17
_diffrn_reflns_number 13713
_diffrn_reflns_theta_full 28.28
_diffrn_reflns_theta_max 28.28
_diffrn_reflns_theta_min 1.65
_diffrn_standards_number 0
_exptl_absorpt_coefficient_mu 1.711
_exptl_absorpt_correction_T_max 0.540
_exptl_absorpt_correction_T_min 0.398
_exptl_absorpt_correction_type multi-scan
_exptl_absorpt_process_details 'Apex2 v2008.2-4 (Bruker, 2008)'
_exptl_crystal_colour yellow
_exptl_crystal_density_diffrn 1.527
_exptl_crystal_description block
_exptl_crystal_F_000 656
_exptl_crystal_size_max 0.53
_exptl_crystal_size_mid 0.38
_exptl_crystal_size_min 0.36
_refine_diff_density_max 1.990
_refine_diff_density_min -1.054
_refine_diff_density_rms 0.140
_refine_ls_extinction_method none
_refine_ls_goodness_of_fit_ref 1.084
_refine_ls_hydrogen_treatment constr
_refine_ls_matrix_type full
_refine_ls_number_parameters 361
_refine_ls_number_reflns 6816
_refine_ls_number_restraints 0
_refine_ls_restrained_S_all 1.084
_refine_ls_R_factor_all 0.0725
_refine_ls_R_factor_gt 0.0591
_refine_ls_shift/su_max 0.001
_refine_ls_shift/su_mean 0.000
_refine_ls_structure_factor_coef Fsqd
_refine_ls_weighting_details 'calc w=1/[\s^2^(Fo^2^)+(0.0914P)^2^+2.5669P] where P=(Fo^2^+2Fc^2^)/3'
_refine_ls_weighting_scheme calc
_refine_ls_wR_factor_gt 0.1601
_refine_ls_wR_factor_ref 0.1682
_reflns_number_gt 5641
_reflns_number_total 6816
_reflns_threshold_expression I>2\s(I)
_cod_data_source_file jo302139w_si_001_2.cif
_cod_data_source_block 09mz012_0m
_cod_database_code 4028004

loop_
_symmetry_equiv_pos_as_xyz
'x, y, z'
'-x, -y, -z'

loop_
_atom_site_label
_atom_site_type_symbol
_atom_site_fract_x
_atom_site_fract_y
_atom_site_fract_z
_atom_site_U_iso_or_equiv
_atom_site_adp_type
_atom_site_occupancy
_atom_site_symmetry_multiplicity
_atom_site_calc_flag
_atom_site_refinement_flags
Br1 Br 0.35756(4) 0.06283(3) 0.32946(3) 0.02437(13) Uani 1 1 d .
C1 C 0.5203(4) 0.1402(3) 0.3431(3) 0.0164(6) Uani 1 1 d .
C2 C 0.5127(4) 0.1692(2) 0.4478(3) 0.0148(6) Uani 1 1 d .
C3 C 0.3897(4) 0.1412(3) 0.5463(3) 0.0171(6) Uani 1 1 d .
H3 H 0.3051 0.1055 0.5412 0.021 Uiso 1 1 calc R
C4 C 0.3924(4) 0.1653(3) 0.6477(3) 0.0166(6) Uani 1 1 d .
C5 C 0.5180(4) 0.2224(3) 0.6562(3) 0.0168(6) Uani 1 1 d .
C6 C 0.6326(4) 0.2548(3) 0.5637(3) 0.0164(6) Uani 1 1 d .
H6 H 0.7114 0.2961 0.5702 0.020 Uiso 1 1 calc R
C7 C 0.6361(4) 0.2276(2) 0.4570(3) 0.0145(6) Uani 1 1 d .
C8 C 0.7602(4) 0.2540(3) 0.3618(3) 0.0147(6) Uani 1 1 d .
C9 C 0.7680(4) 0.2197(3) 0.2587(3) 0.0154(6) Uani 1 1 d .
C10 C 0.9019(4) 0.2345(3) 0.1642(3) 0.0178(6) Uani 1 1 d .
H10 H 0.9824 0.2745 0.1699 0.021 Uiso 1 1 calc R
C11 C 0.9167(4) 0.1926(3) 0.0665(3) 0.0209(7) Uani 1 1 d .
C12 C 0.7931(4) 0.1362(3) 0.0549(3) 0.0219(7) Uani 1 1 d .
C13 C 0.6625(4) 0.1220(3) 0.1417(3) 0.0198(7) Uani 1 1 d .
H13 H 0.5813 0.0856 0.1323 0.024 Uiso 1 1 calc R
C14 C 0.6452(4) 0.1613(3) 0.2479(3) 0.0163(6) Uani 1 1 d .
C15 C 0.1584(4) 0.0822(3) 0.7424(3) 0.0213(7) Uani 1 1 d .
H15A H 0.1007 0.1277 0.7035 0.032 Uiso 1 1 calc R
H15B H 0.0917 0.0651 0.8176 0.032 Uiso 1 1 calc R
H15C H 0.1956 0.0150 0.7039 0.032 Uiso 1 1 calc R
C16 C 0.6446(5) 0.2757(3) 0.7747(3) 0.0284(8) Uani 1 1 d .
H16A H 0.7331 0.2272 0.7392 0.043 Uiso 1 1 calc R
H16B H 0.6303 0.2775 0.8531 0.043 Uiso 1 1 calc R
H16C H 0.6624 0.3488 0.7407 0.043 Uiso 1 1 calc R
C17 C 1.1668(4) 0.2565(3) -0.0179(3) 0.0286(8) Uani 1 1 d .
H17A H 1.1318 0.3317 -0.0009 0.043 Uiso 1 1 calc R
H17B H 1.2521 0.2550 -0.0877 0.043 Uiso 1 1 calc R
H17C H 1.2011 0.2224 0.0408 0.043 Uiso 1 1 calc R
C18 C 0.7133(5) 0.0309(4) -0.0614(4) 0.0377(10) Uani 1 1 d .
H18A H 0.6963 -0.0299 -0.0070 0.057 Uiso 1 1 calc R
H18B H 0.7519 0.0031 -0.1355 0.057 Uiso 1 1 calc R
H18C H 0.6165 0.0728 -0.0514 0.057 Uiso 1 1 calc R
C19 C 0.9887(3) 0.1505(2) 0.4587(3) 0.0148(6) Uani 1 1 d .
C20 C 0.9932(4) 0.2659(2) 0.4202(3) 0.0145(6) Uani 1 1 d .
C21 C 1.1093(4) 0.3260(3) 0.4325(3) 0.0161(6) Uani 1 1 d .
H21 H 1.1754 0.2936 0.4692 0.019 Uiso 1 1 calc R
C22 C 1.1275(4) 0.4318(3) 0.3914(3) 0.0172(6) Uani 1 1 d .
C23 C 1.0270(4) 0.4803(3) 0.3385(3) 0.0177(6) Uani 1 1 d .
C24 C 0.9076(4) 0.4217(3) 0.3313(3) 0.0169(6) Uani 1 1 d .
H24 H 0.8371 0.4555 0.2990 0.020 Uiso 1 1 calc R
C25 C 0.8904(4) 0.3137(3) 0.3710(3) 0.0145(6) Uani 1 1 d .
C26 C 1.3572(4) 0.4444(3) 0.4328(4) 0.0270(8) Uani 1 1 d .
H26A H 1.3120 0.4189 0.5096 0.040 Uiso 1 1 calc R
H26B H 1.4348 0.4965 0.4268 0.040 Uiso 1 1 calc R
H26C H 1.4051 0.3828 0.3876 0.040 Uiso 1 1 calc R
C27 C 0.9679(5) 0.6314(3) 0.2335(4) 0.0326(9) Uani 1 1 d .
H27A H 0.9769 0.5844 0.1734 0.049 Uiso 1 1 calc R
H27B H 1.0064 0.7024 0.2030 0.049 Uiso 1 1 calc R
H27C H 0.8601 0.6401 0.2797 0.049 Uiso 1 1 calc R
C28 C 0.4050(6) 0.5990(4) 0.9166(5) 0.0445(11) Uani 1 1 d .
H28A H 0.3432 0.6639 0.9046 0.053 Uiso 1 1 calc R
H28B H 0.3737 0.5817 0.9967 0.053 Uiso 1 1 calc R
Cl1 Cl 0.59931(16) 0.62776(13) 0.86708(13) 0.0588(4) Uani 1 1 d .
Cl2 Cl 0.36706(17) 0.48963(11) 0.85119(13) 0.0566(4) Uani 1 1 d .
O1 O 0.2860(3) 0.1390(2) 0.7454(2) 0.0204(5) Uani 1 1 d .
O2 O 0.5104(3) 0.2371(2) 0.7615(2) 0.0227(5) Uani 1 1 d .
O3 O 1.0433(3) 0.1986(2) -0.0266(2) 0.0257(6) Uani 1 1 d .
O4 O 0.8225(3) 0.0984(2) -0.0475(2) 0.0304(6) Uani 1 1 d .
O5 O 0.9612(3) 0.08249(18) 0.3961(2) 0.0199(5) Uani 1 1 d .
H5 H 0.9683 0.0191 0.4217 0.030 Uiso 1 1 calc R
O6 O 1.0154(3) 0.12234(19) 0.5448(2) 0.0204(5) Uani 1 1 d .
O7 O 1.2398(3) 0.49583(19) 0.3951(2) 0.0216(5) Uani 1 1 d .
O8 O 1.0556(3) 0.58383(19) 0.2982(2) 0.0230(5) Uani 1 1 d .

loop_
_atom_site_aniso_label
_atom_site_aniso_U_11
_atom_site_aniso_U_22
_atom_site_aniso_U_33
_atom_site_aniso_U_23
_atom_site_aniso_U_13
_atom_site_aniso_U_12
Br1 0.01670(18) 0.0313(2) 0.0290(2) -0.00539(14) -0.01035(13) -0.01013(13)
C1 0.0136(14) 0.0172(15) 0.0222(16) 0.0000(12) -0.0105(12) -0.0050(12)
C2 0.0125(14) 0.0137(14) 0.0213(15) -0.0009(12) -0.0092(12) -0.0029(11)
C3 0.0144(14) 0.0170(15) 0.0237(16) -0.0002(12) -0.0104(12) -0.0063(12)
C4 0.0126(14) 0.0174(15) 0.0208(16) -0.0002(12) -0.0060(12) -0.0061(12)
C5 0.0162(15) 0.0177(15) 0.0189(15) -0.0011(12) -0.0077(12) -0.0076(12)
C6 0.0158(15) 0.0152(14) 0.0221(16) 0.0013(12) -0.0102(12) -0.0079(12)
C7 0.0139(14) 0.0113(13) 0.0213(15) 0.0005(11) -0.0094(12) -0.0041(11)
C8 0.0125(14) 0.0144(14) 0.0203(15) 0.0013(11) -0.0087(12) -0.0065(11)
C9 0.0137(14) 0.0160(14) 0.0193(15) 0.0015(12) -0.0086(12) -0.0056(11)
C10 0.0147(15) 0.0206(16) 0.0199(16) 0.0014(12) -0.0067(12) -0.0091(12)
C11 0.0189(16) 0.0237(17) 0.0217(16) 0.0011(13) -0.0074(13) -0.0097(13)
C12 0.0214(17) 0.0271(18) 0.0202(16) -0.0027(13) -0.0096(13) -0.0069(14)
C13 0.0168(15) 0.0262(17) 0.0206(16) -0.0024(13) -0.0098(13) -0.0100(13)
C14 0.0155(15) 0.0180(15) 0.0184(15) -0.0010(12) -0.0089(12) -0.0042(12)
C15 0.0161(15) 0.0270(17) 0.0237(17) -0.0014(13) -0.0082(13) -0.0122(13)
C16 0.0264(19) 0.040(2) 0.0271(18) 0.0017(16) -0.0165(15) -0.0192(16)
C17 0.0212(17) 0.040(2) 0.0250(18) -0.0052(16) -0.0044(14) -0.0171(16)
C18 0.031(2) 0.054(3) 0.032(2) -0.0100(19) -0.0094(17) -0.026(2)
C19 0.0100(13) 0.0134(14) 0.0234(16) 0.0002(12) -0.0078(12) -0.0060(11)
C20 0.0149(14) 0.0110(14) 0.0203(15) -0.0017(11) -0.0084(12) -0.0041(11)
C21 0.0145(14) 0.0144(14) 0.0237(16) 0.0012(12) -0.0115(12) -0.0057(11)
C22 0.0142(14) 0.0149(15) 0.0265(16) -0.0007(12) -0.0107(12) -0.0084(12)
C23 0.0175(15) 0.0126(14) 0.0268(17) 0.0024(12) -0.0121(13) -0.0064(12)
C24 0.0154(15) 0.0164(15) 0.0232(16) 0.0023(12) -0.0117(12) -0.0050(12)
C25 0.0131(14) 0.0155(14) 0.0173(15) 0.0000(11) -0.0074(11) -0.0062(11)
C26 0.0237(18) 0.0213(17) 0.047(2) 0.0068(16) -0.0259(17) -0.0118(14)
C27 0.036(2) 0.0223(18) 0.048(2) 0.0138(17) -0.0269(19) -0.0107(16)
C28 0.043(3) 0.036(2) 0.052(3) 0.004(2) -0.015(2) -0.005(2)
Cl1 0.0453(7) 0.0737(9) 0.0666(9) 0.0038(7) -0.0281(7) -0.0234(7)
Cl2 0.0586(8) 0.0497(7) 0.0696(9) 0.0071(6) -0.0295(7) -0.0247(6)
O1 0.0161(11) 0.0268(13) 0.0212(12) -0.0010(9) -0.0082(9) -0.0121(10)
O2 0.0195(12) 0.0322(14) 0.0197(12) -0.0007(10) -0.0083(10) -0.0161(10)
O3 0.0200(12) 0.0363(15) 0.0222(13) -0.0051(11) -0.0059(10) -0.0132(11)
O4 0.0254(14) 0.0478(17) 0.0211(13) -0.0085(12) -0.0073(10) -0.0189(12)
O5 0.0251(12) 0.0109(10) 0.0316(13) 0.0004(9) -0.0188(11) -0.0069(9)
O6 0.0219(12) 0.0181(11) 0.0266(13) 0.0046(9) -0.0148(10) -0.0081(9)
O7 0.0196(12) 0.0149(11) 0.0392(14) 0.0042(10) -0.0206(11) -0.0108(9)
O8 0.0248(13) 0.0143(11) 0.0379(15) 0.0085(10) -0.0208(11) -0.0112(9)

loop_
_atom_type_symbol
_atom_type_description
_atom_type_scat_dispersion_real
_atom_type_scat_dispersion_imag
_atom_type_scat_source
C C 0.0033 0.0016 'International Tables Vol C Tables 4.2.6.8 and 6.1.1.4'
H H 0.0000 0.0000 'International Tables Vol C Tables 4.2.6.8 and 6.1.1.4'
Br Br -0.2901 2.4595 'International Tables Vol C Tables 4.2.6.8 and 6.1.1.4'
Cl Cl 0.1484 0.1585 'International Tables Vol C Tables 4.2.6.8 and 6.1.1.4'
O O 0.0106 0.0060 'International Tables Vol C Tables 4.2.6.8 and 6.1.1.4'

loop_
_geom_angle_atom_site_label_1
_geom_angle_atom_site_label_2
_geom_angle_atom_site_label_3
_geom_angle
C2 C1 C14 123.2(3)
C2 C1 Br1 118.8(2)
C14 C1 Br1 117.9(2)
C1 C2 C3 123.2(3)
C1 C2 C7 118.2(3)
C3 C2 C7 118.5(3)
C4 C3 C2 121.0(3)
C4 C3 H3 119.5
C2 C3 H3 119.5
O1 C4 C3 125.8(3)
O1 C4 C5 114.2(3)
C3 C4 C5 120.0(3)
O2 C5 C6 125.6(3)
O2 C5 C4 114.2(3)
C6 C5 C4 120.2(3)
C5 C6 C7 121.1(3)
C5 C6 H6 119.4
C7 C6 H6 119.4
C8 C7 C6 121.3(3)
C8 C7 C2 119.7(3)
C6 C7 C2 119.0(3)
C9 C8 C7 120.8(3)
C9 C8 C25 119.1(3)
C7 C8 C25 120.0(3)
C8 C9 C10 121.1(3)
C8 C9 C14 120.2(3)
C10 C9 C14 118.5(3)
C11 C10 C9 121.6(3)
C11 C10 H10 119.2
C9 C10 H10 119.2
C10 C11 O3 125.5(3)
C10 C11 C12 119.9(3)
O3 C11 C12 114.6(3)
C13 C12 O4 125.4(3)
C13 C12 C11 120.6(3)
O4 C12 C11 114.1(3)
C12 C13 C14 121.1(3)
C12 C13 H13 119.5
C14 C13 H13 119.5
C1 C14 C13 123.9(3)
C1 C14 C9 117.7(3)
C13 C14 C9 118.2(3)
O1 C15 H15A 109.5
O1 C15 H15B 109.5
H15A C15 H15B 109.5
O1 C15 H15C 109.5
H15A C15 H15C 109.5
H15B C15 H15C 109.5
O2 C16 H16A 109.5
O2 C16 H16B 109.5
H16A C16 H16B 109.5
O2 C16 H16C 109.5
H16A C16 H16C 109.5
H16B C16 H16C 109.5
O3 C17 H17A 109.5
O3 C17 H17B 109.5
H17A C17 H17B 109.5
O3 C17 H17C 109.5
H17A C17 H17C 109.5
H17B C17 H17C 109.5
O4 C18 H18A 109.5
O4 C18 H18B 109.5
H18A C18 H18B 109.5
O4 C18 H18C 109.5
H18A C18 H18C 109.5
H18B C18 H18C 109.5
O6 C19 O5 123.3(3)
O6 C19 C20 120.3(3)
O5 C19 C20 116.4(3)
C25 C20 C21 120.6(3)
C25 C20 C19 122.3(3)
C21 C20 C19 117.1(3)
C22 C21 C20 120.4(3)
C22 C21 H21 119.8
C20 C21 H21 119.8
O7 C22 C21 125.1(3)
O7 C22 C23 115.3(3)
C21 C22 C23 119.6(3)
O8 C23 C24 124.7(3)
O8 C23 C22 115.7(3)
C24 C23 C22 119.6(3)
C23 C24 C25 120.9(3)
C23 C24 H24 119.5
C25 C24 H24 119.5
C20 C25 C24 118.8(3)
C20 C25 C8 122.1(3)
C24 C25 C8 119.1(3)
O7 C26 H26A 109.5
O7 C26 H26B 109.5
H26A C26 H26B 109.5
O7 C26 H26C 109.5
H26A C26 H26C 109.5
H26B C26 H26C 109.5
O8 C27 H27A 109.5
O8 C27 H27B 109.5
H27A C27 H27B 109.5
O8 C27 H27C 109.5
H27A C27 H27C 109.5
H27B C27 H27C 109.5
Cl1 C28 Cl2 112.0(3)
Cl1 C28 H28A 109.2
Cl2 C28 H28A 109.2
Cl1 C28 H28B 109.2
Cl2 C28 H28B 109.2
H28A C28 H28B 107.9
C4 O1 C15 116.9(3)
C5 O2 C16 116.1(3)
C11 O3 C17 115.7(3)
C12 O4 C18 117.1(3)
C19 O5 H5 109.5
C22 O7 C26 116.7(3)
C23 O8 C27 117.4(3)

loop_
_geom_bond_atom_site_label_1
_geom_bond_atom_site_label_2
_geom_bond_distance
Br1 C1 1.907(3)
C1 C2 1.401(4)
C1 C14 1.402(5)
C2 C3 1.436(4)
C2 C7 1.439(4)
C3 C4 1.374(5)
C3 H3 0.9500
C4 O1 1.352(4)
C4 C5 1.443(4)
C5 O2 1.363(4)
C5 C6 1.364(5)
C6 C7 1.432(4)
C6 H6 0.9500
C7 C8 1.411(4)
C8 C9 1.403(4)
C8 C25 1.503(4)
C9 C10 1.432(4)
C9 C14 1.442(4)
C10 C11 1.359(5)
C10 H10 0.9500
C11 O3 1.372(4)
C11 C12 1.438(5)
C12 C13 1.359(5)
C12 O4 1.368(4)
C13 C14 1.442(4)
C13 H13 0.9500
C15 O1 1.432(4)
C15 H15A 0.9800
C15 H15B 0.9800
C15 H15C 0.9800
C16 O2 1.431(4)
C16 H16A 0.9800
C16 H16B 0.9800
C16 H16C 0.9800
C17 O3 1.433(4)
C17 H17A 0.9800
C17 H17B 0.9800
C17 H17C 0.9800
C18 O4 1.421(4)
C18 H18A 0.9800
C18 H18B 0.9800
C18 H18C 0.9800
C19 O6 1.245(4)
C19 O5 1.301(4)
C19 C20 1.482(4)
C20 C25 1.396(4)
C20 C21 1.408(4)
C21 C22 1.382(4)
C21 H21 0.9500
C22 O7 1.367(4)
C22 C23 1.414(5)
C23 O8 1.362(4)
C23 C24 1.398(4)
C24 C25 1.401(4)
C24 H24 0.9500
C26 O7 1.434(4)
C26 H26A 0.9800
C26 H26B 0.9800
C26 H26C 0.9800
C27 O8 1.428(4)
C27 H27A 0.9800
C27 H27B 0.9800
C27 H27C 0.9800
C28 Cl1 1.752(5)
C28 Cl2 1.759(5)
C28 H28A 0.9900
C28 H28B 0.9900
O5 H5 0.8400

loop_
_geom_hbond_atom_site_label_D
_geom_hbond_atom_site_label_H
_geom_hbond_atom_site_label_A
_geom_hbond_distance_DH
_geom_hbond_distance_HA
_geom_hbond_distance_DA
_geom_hbond_angle_DHA
_geom_hbond_site_symmetry_A
O5 H5 O6 0.84 1.79 2.619(3) 170.8 2_756

loop_
_geom_torsion_atom_site_label_1
_geom_torsion_atom_site_label_2
_geom_torsion_atom_site_label_3
_geom_torsion_atom_site_label_4
_geom_torsion
C14 C1 C2 C3 -175.6(3)
Br1 C1 C2 C3 1.5(4)
C14 C1 C2 C7 2.9(5)
Br1 C1 C2 C7 -179.9(2)
C1 C2 C3 C4 175.7(3)
C7 C2 C3 C4 -2.8(5)
C2 C3 C4 O1 -177.3(3)
C2 C3 C4 C5 1.8(5)
O1 C4 C5 O2 2.0(4)
C3 C4 C5 O2 -177.3(3)
O1 C4 C5 C6 -179.3(3)
C3 C4 C5 C6 1.5(5)
O2 C5 C6 C7 174.8(3)
C4 C5 C6 C7 -3.8(5)
C5 C6 C7 C8 -175.2(3)
C5 C6 C7 C2 2.7(5)
C1 C2 C7 C8 -0.1(4)
C3 C2 C7 C8 178.5(3)
C1 C2 C7 C6 -178.0(3)
C3 C2 C7 C6 0.6(4)
C6 C7 C8 C9 175.1(3)
C2 C7 C8 C9 -2.8(5)
C6 C7 C8 C25 -1.3(5)
C2 C7 C8 C25 -179.2(3)
C7 C8 C9 C10 -172.3(3)
C25 C8 C9 C10 4.1(5)
C7 C8 C9 C14 2.9(5)
C25 C8 C9 C14 179.4(3)
C8 C9 C10 C11 173.7(3)
C14 C9 C10 C11 -1.6(5)
C9 C10 C11 O3 -176.9(3)
C9 C10 C11 C12 2.9(5)
C10 C11 C12 C13 -1.6(6)
O3 C11 C12 C13 178.3(3)
C10 C11 C12 O4 179.8(3)
O3 C11 C12 O4 -0.3(5)
O4 C12 C13 C14 177.4(3)
C11 C12 C13 C14 -1.1(5)
C2 C1 C14 C13 173.1(3)
Br1 C1 C14 C13 -4.1(4)
C2 C1 C14 C9 -2.8(5)
Br1 C1 C14 C9 -179.9(2)
C12 C13 C14 C1 -173.5(3)
C12 C13 C14 C9 2.3(5)
C8 C9 C14 C1 -0.2(5)
C10 C9 C14 C1 175.1(3)
C8 C9 C14 C13 -176.3(3)
C10 C9 C14 C13 -1.0(5)
O6 C19 C20 C25 -142.5(3)
O5 C19 C20 C25 39.9(4)
O6 C19 C20 C21 39.2(4)
O5 C19 C20 C21 -138.5(3)
C25 C20 C21 C22 -3.0(5)
C19 C20 C21 C22 175.4(3)
C20 C21 C22 O7 -177.3(3)
C20 C21 C22 C23 1.1(5)
O7 C22 C23 O8 0.2(5)
C21 C22 C23 O8 -178.4(3)
O7 C22 C23 C24 -179.5(3)
C21 C22 C23 C24 1.9(5)
O8 C23 C24 C25 177.2(3)
C22 C23 C24 C25 -3.1(5)
C21 C20 C25 C24 1.8(5)
C19 C20 C25 C24 -176.5(3)
C21 C20 C25 C8 -176.7(3)
C19 C20 C25 C8 5.0(5)
C23 C24 C25 C20 1.3(5)
C23 C24 C25 C8 179.8(3)
C9 C8 C25 C20 -107.3(4)
C7 C8 C25 C20 69.2(4)
C9 C8 C25 C24 74.2(4)
C7 C8 C25 C24 -109.3(4)
C3 C4 O1 C15 -0.8(5)
C5 C4 O1 C15 180.0(3)
C6 C5 O2 C16 -9.4(5)
C4 C5 O2 C16 169.3(3)
C10 C11 O3 C17 -1.5(5)
C12 C11 O3 C17 178.7(3)
C13 C12 O4 C18 -5.9(6)
C11 C12 O4 C18 172.7(4)
C21 C22 O7 C26 7.8(5)
C23 C22 O7 C26 -170.8(3)
C24 C23 O8 C27 -7.2(5)
C22 C23 O8 C27 173.1(3)
